data_4067576
loop_
_publ_author_name
'Mutseneck, Elena V.'
'Reus, Christian'
'Sch\"odel, Frauke'
'Bolte, Michael'
'Lerner, Hans-Wolfram'
'Wagner, Matthias'

_publ_section_title
;
 Reactions of [Cp*RuCl]4and [(p-cymene)RuCl2]2with the Tridentate Ligand
 [Ph(pz)B(\m-O)(\m-pz)B(pz)Ph]&#x2212;
;
_journal_issue 4
_journal_name_full Organometallics
_journal_page_first 966
_journal_paper_doi 10.1021/om901022d
_journal_volume 29
_journal_year 2010
_chemical_formula_sum 'C31 H34 B2 F6 N6 O P Ru'
_chemical_formula_weight 774.30
_chemical_name_systematic ?
_space_group_IT_number 61
_symmetry_cell_setting orthorhombic
_symmetry_space_group_name_Hall '-P 2ac 2ab'
_symmetry_space_group_name_H-M 'P b c a'
_atom_sites_solution_hydrogens geom
_atom_sites_solution_primary direct
_atom_sites_solution_secondary difmap
_audit_creation_method SHELXL-97
_cell_angle_alpha 90.00
_cell_angle_beta 90.00
_cell_angle_gamma 90.00
_cell_formula_units_Z 8
_cell_length_a 17.3669(10)
_cell_length_b 19.0891(16)
_cell_length_c 19.8608(12)
_cell_measurement_reflns_used 13191
_cell_measurement_temperature 173(2)
_cell_measurement_theta_max 26.3
_cell_measurement_theta_min 2.9
_cell_volume 6584.2(8)
_computing_cell_refinement 'X-Area (Stoe & Cie, 2001)'
_computing_data_collection 'X-Area (Stoe & Cie, 2001)'
_computing_data_reduction 'X-Area (Stoe & Cie, 2001)'
_computing_molecular_graphics 'XP in SHELXTL-Plus (Sheldrick, 1991)'
_computing_publication_material SHELXL97
_computing_structure_refinement 'SHELXL97 (Sheldrick, 1997) '
_computing_structure_solution 'SHELXS97 (Sheldrick, 1990) '
_diffrn_ambient_temperature 173(2)
_diffrn_measured_fraction_theta_full 0.993
_diffrn_measured_fraction_theta_max 0.989
_diffrn_measurement_device_type 'STOE IPDS II two-circle-diffractometer'
_diffrn_measurement_method \w
_diffrn_radiation_monochromator graphite
_diffrn_radiation_source 'fine-focus sealed tube'
_diffrn_radiation_type MoK\a
_diffrn_radiation_wavelength 0.71073
_diffrn_reflns_av_R_equivalents 0.0302
_diffrn_reflns_av_sigmaI/netI 0.0301
_diffrn_reflns_limit_h_max 21
_diffrn_reflns_limit_h_min -17
_diffrn_reflns_limit_k_max 23
_diffrn_reflns_limit_k_min -16
_diffrn_reflns_limit_l_max 24
_diffrn_reflns_limit_l_min -22
_diffrn_reflns_number 16421
_diffrn_reflns_theta_full 25.00
_diffrn_reflns_theta_max 25.93
_diffrn_reflns_theta_min 2.58
_diffrn_standards_number 0
_exptl_absorpt_coefficient_mu 0.595
_exptl_absorpt_correction_T_max 0.8654
_exptl_absorpt_correction_T_min 0.8463
_exptl_absorpt_correction_type multi-scan
_exptl_absorpt_process_details 'MULABS (Spek, 2003; Blessing, 1995)'
_exptl_crystal_colour red
_exptl_crystal_density_diffrn 1.562
_exptl_crystal_density_method 'not measured'
_exptl_crystal_description block
_exptl_crystal_F_000 3144
_exptl_crystal_size_max 0.29
_exptl_crystal_size_mid 0.27
_exptl_crystal_size_min 0.25
_refine_diff_density_max 0.679
_refine_diff_density_min -0.712
_refine_diff_density_rms 0.069
_refine_ls_extinction_coef 0.00132(13)
_refine_ls_extinction_expression Fc^*^=kFc[1+0.001xFc^2^\l^3^/sin(2\q)]^-1/4^
_refine_ls_extinction_method SHELXL
_refine_ls_goodness_of_fit_ref 1.035
_refine_ls_hydrogen_treatment mixed
_refine_ls_matrix_type full
_refine_ls_number_parameters 439
_refine_ls_number_reflns 6346
_refine_ls_number_restraints 0
_refine_ls_restrained_S_all 1.035
_refine_ls_R_factor_all 0.0444
_refine_ls_R_factor_gt 0.0330
_refine_ls_shift/su_max 0.002
_refine_ls_shift/su_mean 0.000
_refine_ls_structure_factor_coef Fsqd
_refine_ls_weighting_details 'calc w=1/[\s^2^(Fo^2^)+(0.0580P)^2^+0.1981P] where P=(Fo^2^+2Fc^2^)/3'
_refine_ls_weighting_scheme calc
_refine_ls_wR_factor_gt 0.0854
_refine_ls_wR_factor_ref 0.0895
_reflns_number_gt 5085
_reflns_number_total 6346
_reflns_threshold_expression I>2\s(I)
_cod_data_source_file om901022d_si_001.cif
_cod_data_source_block wa850
_cod_depositor_comments
;
The following automatic conversions were performed:

'_symmetry_cell_setting' value 'Orthorhombic' changed to
'orthorhombic' according to
/home/saulius/struct/CIF-dictionaries/cif_core.dic dictionary named
'cif_core.dic' version 2.4.1 from 2010-06-29.

Automatic conversion script
Id: cif_fix_values 1715 2011-07-08 13:25:40Z adriana 
;
_cod_original_sg_symbol_H-M 'P bca'
_cod_database_code 4067576

loop_
_symmetry_equiv_pos_as_xyz
'x, y, z'
'-x+1/2, -y, z+1/2'
'-x, y+1/2, -z+1/2'
'x+1/2, -y+1/2, -z'
'-x, -y, -z'
'x-1/2, y, -z-1/2'
'x, -y-1/2, z-1/2'
'-x-1/2, y-1/2, z'

loop_
_atom_site_label
_atom_site_type_symbol
_atom_site_fract_x
_atom_site_fract_y
_atom_site_fract_z
_atom_site_U_iso_or_equiv
_atom_site_adp_type
_atom_site_occupancy
_atom_site_symmetry_multiplicity
_atom_site_calc_flag
_atom_site_refinement_flags
Ru1 Ru 0.575746(10) 0.817488(10) 0.663244(9) 0.01879(8) Uani 1 1 d .
O1 O 0.56499(9) 0.70418(9) 0.65863(8) 0.0183(3) Uani 1 1 d .
B1 B 0.57329(15) 0.66998(14) 0.72488(14) 0.0192(5) Uani 1 1 d .
B2 B 0.60495(15) 0.66909(14) 0.60196(13) 0.0194(5) Uani 1 1 d .
C1 C 0.52085(14) 0.91195(13) 0.69986(13) 0.0260(5) Uani 1 1 d .
C2 C 0.46306(14) 0.85866(13) 0.69123(13) 0.0237(5) Uani 1 1 d .
C3 C 0.46085(14) 0.84137(14) 0.62057(13) 0.0239(5) Uani 1 1 d .
C4 C 0.51565(15) 0.88389(14) 0.58621(13) 0.0258(5) Uani 1 1 d .
C5 C 0.55400(15) 0.92692(14) 0.63538(14) 0.0274(6) Uani 1 1 d .
C6 C 0.53939(17) 0.94977(16) 0.76452(15) 0.0346(6) Uani 1 1 d .
H6A H 0.5926 0.9669 0.7629 0.052 Uiso 1 1 calc R
H6B H 0.5335 0.9175 0.8026 0.052 Uiso 1 1 calc R
H6C H 0.5042 0.9895 0.7701 0.052 Uiso 1 1 calc R
C7 C 0.40771(15) 0.83172(15) 0.74331(14) 0.0301(6) Uani 1 1 d .
H7A H 0.4296 0.8387 0.7883 0.045 Uiso 1 1 calc R
H7B H 0.3985 0.7817 0.7358 0.045 Uiso 1 1 calc R
H7C H 0.3589 0.8573 0.7398 0.045 Uiso 1 1 calc R
C8 C 0.40843(15) 0.78861(16) 0.58868(14) 0.0301(6) Uani 1 1 d .
H8A H 0.3626 0.8123 0.5712 0.045 Uiso 1 1 calc R
H8B H 0.3930 0.7538 0.6224 0.045 Uiso 1 1 calc R
H8C H 0.4354 0.7652 0.5517 0.045 Uiso 1 1 calc R
C9 C 0.53012(18) 0.88455(18) 0.51183(14) 0.0393(7) Uani 1 1 d .
H9A H 0.5198 0.8379 0.4932 0.059 Uiso 1 1 calc R
H9B H 0.5839 0.8972 0.5033 0.059 Uiso 1 1 calc R
H9C H 0.4962 0.9189 0.4904 0.059 Uiso 1 1 calc R
C10 C 0.61126(18) 0.98370(15) 0.62030(17) 0.0401(7) Uani 1 1 d .
H10A H 0.5841 1.0281 0.6133 0.060 Uiso 1 1 calc R
H10B H 0.6401 0.9716 0.5795 0.060 Uiso 1 1 calc R
H10C H 0.6470 0.9885 0.6582 0.060 Uiso 1 1 calc R
N11 N 0.62875(11) 0.71737(11) 0.76736(10) 0.0216(4) Uani 1 1 d .
N12 N 0.62886(11) 0.78701(11) 0.75231(10) 0.0230(4) Uani 1 1 d .
C13 C 0.67155(15) 0.81960(15) 0.79931(14) 0.0302(6) Uani 1 1 d .
H13 H 0.6813 0.8685 0.8011 0.036 Uiso 1 1 calc R
C14 C 0.69927(15) 0.77035(16) 0.84502(14) 0.0330(6) Uani 1 1 d .
H14 H 0.7314 0.7788 0.8829 0.040 Uiso 1 1 calc R
C15 C 0.67026(15) 0.70661(16) 0.82367(13) 0.0283(6) Uani 1 1 d .
H15 H 0.6783 0.6627 0.8451 0.034 Uiso 1 1 calc R
N21 N 0.67182(11) 0.71964(11) 0.58078(10) 0.0204(4) Uani 1 1 d .
N22 N 0.66625(12) 0.78820(11) 0.60015(10) 0.0233(4) Uani 1 1 d .
C23 C 0.72362(15) 0.82307(14) 0.56967(14) 0.0298(6) Uani 1 1 d .
H23 H 0.7331 0.8719 0.5741 0.036 Uiso 1 1 calc R
C24 C 0.76703(15) 0.77746(15) 0.53081(14) 0.0318(6) Uani 1 1 d .
H24 H 0.8111 0.7882 0.5045 0.038 Uiso 1 1 calc R
C25 C 0.73214(14) 0.71276(15) 0.53872(13) 0.0262(5) Uani 1 1 d .
H25 H 0.7482 0.6704 0.5179 0.031 Uiso 1 1 calc R
N31 N 0.61881(11) 0.60163(11) 0.70502(10) 0.0208(4) Uani 1 1 d .
N32 N 0.63861(11) 0.60244(11) 0.63854(10) 0.0207(4) Uani 1 1 d .
C33 C 0.67637(14) 0.54314(14) 0.62417(13) 0.0247(5) Uani 1 1 d .
H33 H 0.6957 0.5303 0.5812 0.030 Uiso 1 1 calc R
C34 C 0.68264(14) 0.50350(14) 0.68275(14) 0.0271(5) Uani 1 1 d .
H34 H 0.7073 0.4594 0.6877 0.033 Uiso 1 1 calc R
C35 C 0.64526(14) 0.54184(14) 0.73236(13) 0.0256(5) Uani 1 1 d .
H35 H 0.6393 0.5281 0.7780 0.031 Uiso 1 1 calc R
C41 C 0.49179(14) 0.65798(13) 0.76146(12) 0.0211(5) Uani 1 1 d .
C42 C 0.42754(14) 0.63878(14) 0.72257(13) 0.0256(5) Uani 1 1 d .
H42 H 0.4347 0.6275 0.6764 0.031 Uiso 1 1 calc R
C43 C 0.35372(15) 0.63583(15) 0.74961(15) 0.0310(6) Uani 1 1 d .
H43 H 0.3115 0.6217 0.7224 0.037 Uiso 1 1 calc R
C44 C 0.34209(16) 0.65367(16) 0.81669(15) 0.0330(6) Uani 1 1 d .
H44 H 0.2916 0.6541 0.8350 0.040 Uiso 1 1 calc R
C45 C 0.40450(17) 0.67078(16) 0.85658(15) 0.0353(7) Uani 1 1 d .
H45 H 0.3970 0.6815 0.9028 0.042 Uiso 1 1 calc R
C46 C 0.47857(15) 0.67243(14) 0.82928(13) 0.0273(6) Uani 1 1 d .
H46 H 0.5209 0.6837 0.8576 0.033 Uiso 1 1 calc R
C51 C 0.55064(14) 0.64789(13) 0.54012(12) 0.0207(5) Uani 1 1 d .
C52 C 0.49608(15) 0.59465(14) 0.54851(13) 0.0277(6) Uani 1 1 d .
H52 H 0.4953 0.5690 0.5895 0.033 Uiso 1 1 calc R
C53 C 0.44273(16) 0.57821(16) 0.49840(15) 0.0345(6) Uani 1 1 d .
H53 H 0.4054 0.5426 0.5057 0.041 Uiso 1 1 calc R
C54 C 0.44467(17) 0.61418(17) 0.43808(15) 0.0360(7) Uani 1 1 d .
H54 H 0.4085 0.6034 0.4037 0.043 Uiso 1 1 calc R
C55 C 0.49911(18) 0.66585(16) 0.42771(14) 0.0360(7) Uani 1 1 d .
H55 H 0.5007 0.6901 0.3859 0.043 Uiso 1 1 calc R
C56 C 0.55188(16) 0.68269(14) 0.47838(13) 0.0277(6) Uani 1 1 d .
H56 H 0.5891 0.7183 0.4706 0.033 Uiso 1 1 calc R
P1 P 0.72280(5) 0.48531(4) 0.91973(4) 0.03374(18) Uani 1 1 d .
F1 F 0.79149(19) 0.43619(18) 0.93987(15) 0.1042(11) Uani 1 1 d .
F2 F 0.7760(2) 0.52891(18) 0.87373(14) 0.1124(12) Uani 1 1 d .
F3 F 0.65214(18) 0.53337(17) 0.90088(12) 0.1013(11) Uani 1 1 d .
F4 F 0.66845(18) 0.43966(16) 0.96775(13) 0.0906(9) Uani 1 1 d .
F5 F 0.70257(14) 0.43609(13) 0.85708(11) 0.0715(7) Uani 1 1 d .
F6 F 0.74256(14) 0.53322(12) 0.98347(10) 0.0645(6) Uani 1 1 d .

loop_
_atom_site_aniso_label
_atom_site_aniso_U_11
_atom_site_aniso_U_22
_atom_site_aniso_U_33
_atom_site_aniso_U_23
_atom_site_aniso_U_13
_atom_site_aniso_U_12
Ru1 0.01759(12) 0.01920(12) 0.01957(12) -0.00214(7) -0.00095(7) -0.00017(7)
O1 0.0188(8) 0.0196(8) 0.0165(8) -0.0018(6) -0.0012(6) -0.0007(6)
B1 0.0207(13) 0.0194(13) 0.0175(13) 0.0000(10) -0.0013(10) 0.0003(10)
B2 0.0189(12) 0.0217(14) 0.0175(13) -0.0019(10) 0.0011(10) -0.0006(10)
C1 0.0240(12) 0.0225(13) 0.0315(14) -0.0045(10) -0.0020(10) 0.0047(10)
C2 0.0196(11) 0.0240(13) 0.0274(13) -0.0013(10) 0.0005(10) 0.0064(10)
C3 0.0205(12) 0.0237(12) 0.0275(13) 0.0014(10) -0.0046(10) 0.0052(10)
C4 0.0257(12) 0.0260(13) 0.0257(13) 0.0028(10) -0.0031(10) 0.0052(10)
C5 0.0256(13) 0.0215(13) 0.0352(15) 0.0040(11) -0.0020(11) 0.0023(10)
C6 0.0356(15) 0.0303(15) 0.0381(16) -0.0127(12) -0.0030(12) 0.0057(12)
C7 0.0272(13) 0.0327(15) 0.0304(14) -0.0005(11) 0.0043(11) 0.0049(11)
C8 0.0235(13) 0.0351(15) 0.0316(14) -0.0044(12) -0.0076(11) 0.0001(11)
C9 0.0414(16) 0.0495(19) 0.0272(14) 0.0075(13) 0.0003(13) 0.0030(14)
C10 0.0409(16) 0.0264(15) 0.0529(19) 0.0077(13) 0.0020(15) -0.0059(12)
N11 0.0191(9) 0.0262(11) 0.0195(10) -0.0001(8) -0.0003(8) 0.0020(8)
N12 0.0202(10) 0.0257(11) 0.0229(10) -0.0055(9) -0.0016(8) 0.0003(8)
C13 0.0243(12) 0.0344(15) 0.0318(14) -0.0130(12) -0.0067(11) -0.0005(11)
C14 0.0253(13) 0.0465(17) 0.0272(14) -0.0090(12) -0.0085(11) -0.0002(12)
C15 0.0228(12) 0.0399(15) 0.0221(13) -0.0014(11) -0.0040(10) 0.0042(11)
N21 0.0194(10) 0.0227(11) 0.0192(10) -0.0024(8) 0.0010(8) -0.0010(8)
N22 0.0224(10) 0.0228(11) 0.0247(11) -0.0017(9) 0.0041(8) -0.0019(8)
C23 0.0259(13) 0.0282(14) 0.0353(14) -0.0015(11) 0.0058(11) -0.0081(11)
C24 0.0253(13) 0.0390(16) 0.0311(14) -0.0006(12) 0.0062(11) -0.0057(11)
C25 0.0227(12) 0.0325(14) 0.0234(12) -0.0041(11) 0.0033(10) 0.0012(10)
N31 0.0205(10) 0.0241(11) 0.0177(10) 0.0003(8) 0.0000(8) 0.0007(8)
N32 0.0214(10) 0.0230(11) 0.0178(10) -0.0017(8) -0.0010(8) 0.0005(8)
C33 0.0223(12) 0.0244(13) 0.0274(13) -0.0047(10) 0.0023(10) 0.0025(10)
C34 0.0241(12) 0.0216(13) 0.0357(14) 0.0019(11) -0.0014(11) 0.0048(10)
C35 0.0243(12) 0.0277(13) 0.0247(13) 0.0048(10) -0.0032(10) 0.0012(10)
C41 0.0223(12) 0.0186(11) 0.0225(12) 0.0029(9) 0.0020(10) 0.0018(9)
C42 0.0251(12) 0.0256(13) 0.0262(13) -0.0018(10) 0.0004(10) 0.0002(10)
C43 0.0218(12) 0.0324(14) 0.0389(15) 0.0004(12) 0.0002(11) -0.0031(11)
C44 0.0245(13) 0.0350(15) 0.0396(15) 0.0044(12) 0.0108(12) 0.0002(11)
C45 0.0366(15) 0.0430(18) 0.0264(14) 0.0000(12) 0.0110(12) 0.0009(13)
C46 0.0255(13) 0.0324(14) 0.0240(13) 0.0002(11) 0.0015(10) 0.0002(11)
C51 0.0221(11) 0.0221(12) 0.0180(11) -0.0037(9) -0.0004(9) 0.0021(9)
C52 0.0317(13) 0.0299(14) 0.0215(12) -0.0035(10) 0.0000(11) -0.0062(11)
C53 0.0275(13) 0.0392(16) 0.0369(16) -0.0098(12) -0.0020(12) -0.0090(12)
C54 0.0342(15) 0.0418(17) 0.0319(15) -0.0087(13) -0.0147(12) -0.0002(13)
C55 0.0457(17) 0.0400(16) 0.0224(13) 0.0039(12) -0.0124(12) -0.0003(13)
C56 0.0314(13) 0.0286(14) 0.0232(13) -0.0010(10) -0.0050(11) -0.0026(11)
P1 0.0447(4) 0.0298(4) 0.0267(4) -0.0006(3) -0.0061(3) 0.0046(3)
F1 0.105(2) 0.122(3) 0.0847(19) -0.0056(17) -0.0260(17) 0.0672(19)
F2 0.155(3) 0.117(3) 0.0644(17) 0.0092(16) 0.0354(19) -0.064(2)
F3 0.120(2) 0.129(3) 0.0549(14) -0.0168(15) -0.0213(15) 0.089(2)
F4 0.111(2) 0.093(2) 0.0675(16) -0.0020(14) 0.0182(15) -0.0508(17)
F5 0.0811(16) 0.0760(17) 0.0576(13) -0.0366(12) -0.0092(12) 0.0084(12)
F6 0.0860(16) 0.0665(15) 0.0410(11) -0.0184(10) -0.0033(11) -0.0184(12)

loop_
_atom_type_symbol
_atom_type_description
_atom_type_scat_dispersion_real
_atom_type_scat_dispersion_imag
_atom_type_scat_source
C C 0.0033 0.0016 'International Tables Vol C Tables 4.2.6.8 and 6.1.1.4'
H H 0.0000 0.0000 'International Tables Vol C Tables 4.2.6.8 and 6.1.1.4'
B B 0.0013 0.0007 'International Tables Vol C Tables 4.2.6.8 and 6.1.1.4'
N N 0.0061 0.0033 'International Tables Vol C Tables 4.2.6.8 and 6.1.1.4'
F F 0.0171 0.0103 'International Tables Vol C Tables 4.2.6.8 and 6.1.1.4'
O O 0.0106 0.0060 'International Tables Vol C Tables 4.2.6.8 and 6.1.1.4'
P P 0.1023 0.0942 'International Tables Vol C Tables 4.2.6.8 and 6.1.1.4'
Ru Ru -1.2594 0.8363 'International Tables Vol C Tables 4.2.6.8 and 6.1.1.4'

loop_
_geom_angle_atom_site_label_1
_geom_angle_atom_site_label_2
_geom_angle_atom_site_label_3
_geom_angle
N12 Ru1 N22 95.84(8)
N12 Ru1 C1 98.20(9)
N22 Ru1 C1 139.16(9)
N12 Ru1 O1 78.19(7)
N22 Ru1 O1 76.86(7)
C1 Ru1 O1 143.63(8)
N12 Ru1 C2 106.39(9)
N22 Ru1 C2 157.76(9)
C1 Ru1 C2 38.67(10)
O1 Ru1 C2 106.99(8)
N12 Ru1 C5 123.90(9)
N22 Ru1 C5 103.49(9)
C1 Ru1 C5 38.38(10)
O1 Ru1 C5 157.28(9)
C2 Ru1 C5 64.32(10)
N12 Ru1 C3 141.54(9)
N22 Ru1 C3 120.26(9)
C1 Ru1 C3 63.93(10)
O1 Ru1 C3 96.39(8)
C2 Ru1 C3 38.29(9)
C5 Ru1 C3 63.42(10)
N12 Ru1 C4 160.88(9)
N22 Ru1 C4 95.29(9)
C1 Ru1 C4 63.51(10)
O1 Ru1 C4 119.57(8)
C2 Ru1 C4 63.44(9)
C5 Ru1 C4 37.83(10)
C3 Ru1 C4 37.26(10)
B1 O1 B2 115.55(19)
B1 O1 Ru1 113.23(14)
B2 O1 Ru1 116.21(14)
O1 B1 N11 106.53(19)
O1 B1 N31 101.08(19)
N11 B1 N31 107.72(18)
O1 B1 C41 112.33(19)
N11 B1 C41 112.3(2)
N31 B1 C41 115.9(2)
O1 B2 N21 105.80(19)
O1 B2 N32 100.85(18)
N21 B2 N32 110.21(19)
O1 B2 C51 114.9(2)
N21 B2 C51 112.7(2)
N32 B2 C51 111.6(2)
C5 C1 C2 108.3(2)
C5 C1 C6 125.4(2)
C2 C1 C6 126.1(2)
C5 C1 Ru1 71.88(14)
C2 C1 Ru1 71.25(14)
C6 C1 Ru1 126.20(18)
C1 C2 C3 107.2(2)
C1 C2 C7 127.3(2)
C3 C2 C7 125.1(2)
C1 C2 Ru1 70.08(14)
C3 C2 Ru1 72.14(13)
C7 C2 Ru1 128.76(18)
C4 C3 C2 108.5(2)
C4 C3 C8 125.9(2)
C2 C3 C8 125.5(2)
C4 C3 Ru1 72.48(14)
C2 C3 Ru1 69.57(13)
C8 C3 Ru1 124.80(18)
C3 C4 C5 108.0(2)
C3 C4 C9 126.1(2)
C5 C4 C9 125.9(3)
C3 C4 Ru1 70.26(14)
C5 C4 Ru1 69.18(14)
C9 C4 Ru1 126.78(19)
C1 C5 C4 107.9(2)
C1 C5 C10 126.1(3)
C4 C5 C10 125.7(3)
C1 C5 Ru1 69.74(14)
C4 C5 Ru1 72.99(15)
C10 C5 Ru1 128.6(2)
C1 C6 H6A 109.5
C1 C6 H6B 109.5
H6A C6 H6B 109.5
C1 C6 H6C 109.5
H6A C6 H6C 109.5
H6B C6 H6C 109.5
C2 C7 H7A 109.5
C2 C7 H7B 109.5
H7A C7 H7B 109.5
C2 C7 H7C 109.5
H7A C7 H7C 109.5
H7B C7 H7C 109.5
C3 C8 H8A 109.5
C3 C8 H8B 109.5
H8A C8 H8B 109.5
C3 C8 H8C 109.5
H8A C8 H8C 109.5
H8B C8 H8C 109.5
C4 C9 H9A 109.5
C4 C9 H9B 109.5
H9A C9 H9B 109.5
C4 C9 H9C 109.5
H9A C9 H9C 109.5
H9B C9 H9C 109.5
C5 C10 H10A 109.5
C5 C10 H10B 109.5
H10A C10 H10B 109.5
C5 C10 H10C 109.5
H10A C10 H10C 109.5
H10B C10 H10C 109.5
C15 N11 N12 109.3(2)
C15 N11 B1 133.5(2)
N12 N11 B1 116.48(19)
C13 N12 N11 107.5(2)
C13 N12 Ru1 134.92(19)
N11 N12 Ru1 117.34(15)
N12 C13 C14 109.3(3)
N12 C13 H13 125.3
C14 C13 H13 125.3
C15 C14 C13 105.5(2)
C15 C14 H14 127.2
C13 C14 H14 127.2
N11 C15 C14 108.4(3)
N11 C15 H15 125.8
C14 C15 H15 125.8
C25 N21 N22 108.8(2)
C25 N21 B2 133.1(2)
N22 N21 B2 117.47(18)
C23 N22 N21 107.2(2)
C23 N22 Ru1 134.19(18)
N21 N22 Ru1 118.60(15)
N22 C23 C24 110.1(2)
N22 C23 H23 125.0
C24 C23 H23 125.0
C25 C24 C23 105.0(2)
C25 C24 H24 127.5
C23 C24 H24 127.5
N21 C25 C24 108.9(2)
N21 C25 H25 125.6
C24 C25 H25 125.6
C35 N31 N32 108.3(2)
C35 N31 B1 140.6(2)
N32 N31 B1 111.05(19)
C33 N32 N31 108.7(2)
C33 N32 B2 139.9(2)
N31 N32 B2 111.20(18)
N32 C33 C34 108.6(2)
N32 C33 H33 125.7
C34 C33 H33 125.7
C35 C34 C33 105.7(2)
C35 C34 H34 127.2
C33 C34 H34 127.2
N31 C35 C34 108.7(2)
N31 C35 H35 125.7
C34 C35 H35 125.7
C46 C41 C42 116.9(2)
C46 C41 B1 123.6(2)
C42 C41 B1 119.2(2)
C43 C42 C41 122.0(2)
C43 C42 H42 119.0
C41 C42 H42 119.0
C44 C43 C42 119.6(3)
C44 C43 H43 120.2
C42 C43 H43 120.2
C45 C44 C43 119.6(3)
C45 C44 H44 120.2
C43 C44 H44 120.2
C44 C45 C46 120.4(3)
C44 C45 H45 119.8
C46 C45 H45 119.8
C41 C46 C45 121.5(3)
C41 C46 H46 119.3
C45 C46 H46 119.2
C56 C51 C52 117.5(2)
C56 C51 B2 123.0(2)
C52 C51 B2 119.4(2)
C53 C52 C51 121.9(3)
C53 C52 H52 119.1
C51 C52 H52 119.1
C54 C53 C52 119.4(3)
C54 C53 H53 120.3
C52 C53 H53 120.3
C53 C54 C55 120.0(3)
C53 C54 H54 120.0
C55 C54 H54 120.0
C54 C55 C56 120.4(3)
C54 C55 H55 119.8
C56 C55 H55 119.8
C51 C56 C55 120.9(3)
C51 C56 H56 119.6
C55 C56 H56 119.6
F2 P1 F1 91.0(2)
F2 P1 F3 90.7(2)
F1 P1 F3 178.3(2)
F2 P1 F5 89.31(16)
F1 P1 F5 90.82(15)
F3 P1 F5 89.20(14)
F2 P1 F6 91.81(15)
F1 P1 F6 88.67(15)
F3 P1 F6 91.27(14)
F5 P1 F6 178.78(14)
F2 P1 F4 179.3(2)
F1 P1 F4 88.3(2)
F3 P1 F4 89.96(19)
F5 P1 F4 90.81(15)
F6 P1 F4 88.06(13)

loop_
_geom_bond_atom_site_label_1
_geom_bond_atom_site_label_2
_geom_bond_distance
Ru1 N12 2.078(2)
Ru1 N22 2.086(2)
Ru1 C1 2.165(2)
Ru1 O1 2.1729(17)
Ru1 C2 2.181(2)
Ru1 C5 2.194(3)
Ru1 C3 2.215(2)
Ru1 C4 2.244(2)
O1 B1 1.476(3)
O1 B2 1.482(3)
B1 N11 1.568(3)
B1 N31 1.576(3)
B1 C41 1.607(3)
B2 N21 1.567(3)
B2 N32 1.577(3)
B2 C51 1.601(3)
C1 C5 1.433(4)
C1 C2 1.439(4)
C1 C6 1.508(4)
C2 C3 1.442(4)
C2 C7 1.503(4)
C3 C4 1.425(4)
C3 C8 1.498(4)
C4 C5 1.439(4)
C4 C9 1.498(4)
C5 C10 1.501(4)
C6 H6A 0.9800
C6 H6B 0.9800
C6 H6C 0.9800
C7 H7A 0.9800
C7 H7B 0.9800
C7 H7C 0.9800
C8 H8A 0.9800
C8 H8B 0.9800
C8 H8C 0.9800
C9 H9A 0.9800
C9 H9B 0.9800
C9 H9C 0.9800
C10 H10A 0.9800
C10 H10B 0.9800
C10 H10C 0.9800
N11 C15 1.346(3)
N11 N12 1.362(3)
N12 C13 1.345(3)
C13 C14 1.393(4)
C13 H13 0.9500
C14 C15 1.384(4)
C14 H14 0.9500
C15 H15 0.9500
N21 C25 1.346(3)
N21 N22 1.368(3)
N22 C23 1.342(3)
C23 C24 1.386(4)
C23 H23 0.9500
C24 C25 1.385(4)
C24 H24 0.9500
C25 H25 0.9500
N31 C35 1.345(3)
N31 N32 1.365(3)
N32 C33 1.339(3)
C33 C34 1.392(4)
C33 H33 0.9500
C34 C35 1.388(4)
C34 H34 0.9500
C35 H35 0.9500
C41 C46 1.394(4)
C41 C42 1.406(3)
C42 C43 1.391(4)
C42 H42 0.9500
C43 C44 1.390(4)
C43 H43 0.9500
C44 C45 1.382(4)
C44 H44 0.9500
C45 C46 1.396(4)
C45 H45 0.9500
C46 H46 0.9500
C51 C56 1.395(4)
C51 C52 1.399(4)
C52 C53 1.395(4)
C52 H52 0.9500
C53 C54 1.381(4)
C53 H53 0.9500
C54 C55 1.382(4)
C54 H54 0.9500
C55 C56 1.398(4)
C55 H55 0.9500
C56 H56 0.9500
P1 F2 1.544(3)
P1 F1 1.569(3)
P1 F3 1.577(2)
P1 F5 1.598(2)
P1 F6 1.599(2)
P1 F4 1.600(2)

loop_
_geom_torsion_atom_site_label_1
_geom_torsion_atom_site_label_2
_geom_torsion_atom_site_label_3
_geom_torsion_atom_site_label_4
_geom_torsion
N12 Ru1 O1 B1 19.98(15)
N22 Ru1 O1 B1 118.93(15)
C1 Ru1 O1 B1 -67.8(2)
C2 Ru1 O1 B1 -83.77(16)
C5 Ru1 O1 B1 -147.5(2)
C3 Ru1 O1 B1 -121.43(16)
C4 Ru1 O1 B1 -152.42(15)
N12 Ru1 O1 B2 -117.27(16)
N22 Ru1 O1 B2 -18.32(15)
C1 Ru1 O1 B2 154.91(17)
C2 Ru1 O1 B2 138.98(16)
C5 Ru1 O1 B2 75.3(3)
C3 Ru1 O1 B2 101.32(16)
C4 Ru1 O1 B2 70.33(17)
B2 O1 B1 N11 107.4(2)
Ru1 O1 B1 N11 -30.1(2)
B2 O1 B1 N31 -5.0(2)
Ru1 O1 B1 N31 -142.54(13)
B2 O1 B1 C41 -129.2(2)
Ru1 O1 B1 C41 93.28(19)
B1 O1 B2 N21 -111.8(2)
Ru1 O1 B2 N21 24.5(2)
B1 O1 B2 N32 3.1(2)
Ru1 O1 B2 N32 139.34(13)
B1 O1 B2 C51 123.2(2)
Ru1 O1 B2 C51 -100.5(2)
N12 Ru1 C1 C5 136.52(15)
N22 Ru1 C1 C5 27.6(2)
O1 Ru1 C1 C5 -142.27(15)
C2 Ru1 C1 C5 -117.4(2)
C3 Ru1 C1 C5 -79.36(16)
C4 Ru1 C1 C5 -37.62(15)
N12 Ru1 C1 C2 -106.03(15)
N22 Ru1 C1 C2 145.06(15)
O1 Ru1 C1 C2 -24.8(2)
C5 Ru1 C1 C2 117.4(2)
C3 Ru1 C1 C2 38.09(15)
C4 Ru1 C1 C2 79.83(16)
N12 Ru1 C1 C6 15.4(2)
N22 Ru1 C1 C6 -93.5(3)
O1 Ru1 C1 C6 96.6(2)
C2 Ru1 C1 C6 121.5(3)
C5 Ru1 C1 C6 -121.1(3)
C3 Ru1 C1 C6 159.6(3)
C4 Ru1 C1 C6 -158.7(3)
C5 C1 C2 C3 -0.3(3)
C6 C1 C2 C3 175.4(2)
Ru1 C1 C2 C3 -63.01(17)
C5 C1 C2 C7 -173.2(2)
C6 C1 C2 C7 2.5(4)
Ru1 C1 C2 C7 124.1(3)
C5 C1 C2 Ru1 62.70(17)
C6 C1 C2 Ru1 -121.6(3)
N12 Ru1 C2 C1 82.56(16)
N22 Ru1 C2 C1 -98.2(3)
O1 Ru1 C2 C1 164.91(14)
C5 Ru1 C2 C1 -37.68(15)
C3 Ru1 C2 C1 -116.6(2)
C4 Ru1 C2 C1 -80.00(16)
N12 Ru1 C2 C3 -160.85(14)
N22 Ru1 C2 C3 18.4(3)
C1 Ru1 C2 C3 116.6(2)
O1 Ru1 C2 C3 -78.50(15)
C5 Ru1 C2 C3 78.91(16)
C4 Ru1 C2 C3 36.59(15)
N12 Ru1 C2 C7 -39.8(2)
N22 Ru1 C2 C7 139.4(2)
C1 Ru1 C2 C7 -122.4(3)
O1 Ru1 C2 C7 42.5(2)
C5 Ru1 C2 C7 -160.1(3)
C3 Ru1 C2 C7 121.0(3)
C4 Ru1 C2 C7 157.6(3)
C1 C2 C3 C4 -0.7(3)
C7 C2 C3 C4 172.4(2)
Ru1 C2 C3 C4 -62.36(17)
C1 C2 C3 C8 -179.5(2)
C7 C2 C3 C8 -6.4(4)
Ru1 C2 C3 C8 118.8(3)
C1 C2 C3 Ru1 61.67(17)
C7 C2 C3 Ru1 -125.3(2)
N12 Ru1 C3 C4 148.66(15)
N22 Ru1 C3 C4 -53.80(17)
C1 Ru1 C3 C4 79.80(16)
O1 Ru1 C3 C4 -132.30(14)
C2 Ru1 C3 C4 118.3(2)
C5 Ru1 C3 C4 36.78(15)
N12 Ru1 C3 C2 30.4(2)
N22 Ru1 C3 C2 -172.07(14)
C1 Ru1 C3 C2 -38.47(15)
O1 Ru1 C3 C2 109.44(14)
C5 Ru1 C3 C2 -81.49(16)
C4 Ru1 C3 C2 -118.3(2)
N12 Ru1 C3 C8 -89.4(3)
N22 Ru1 C3 C8 68.2(2)
C1 Ru1 C3 C8 -158.2(3)
O1 Ru1 C3 C8 -10.3(2)
C2 Ru1 C3 C8 -119.8(3)
C5 Ru1 C3 C8 158.7(3)
C4 Ru1 C3 C8 122.0(3)
C2 C3 C4 C5 1.4(3)
C8 C3 C4 C5 -179.8(2)
Ru1 C3 C4 C5 -59.09(18)
C2 C3 C4 C9 -177.8(2)
C8 C3 C4 C9 1.0(4)
Ru1 C3 C4 C9 121.7(3)
C2 C3 C4 Ru1 60.52(17)
C8 C3 C4 Ru1 -120.7(3)
N12 Ru1 C4 C3 -99.0(3)
N22 Ru1 C4 C3 135.57(15)
C1 Ru1 C4 C3 -81.04(16)
O1 Ru1 C4 C3 57.69(16)
C2 Ru1 C4 C3 -37.60(15)
C5 Ru1 C4 C3 -119.2(2)
N12 Ru1 C4 C5 20.2(3)
N22 Ru1 C4 C5 -105.23(16)
C1 Ru1 C4 C5 38.16(15)
O1 Ru1 C4 C5 176.88(14)
C2 Ru1 C4 C5 81.60(16)
C3 Ru1 C4 C5 119.2(2)
N12 Ru1 C4 C9 140.1(3)
N22 Ru1 C4 C9 14.7(3)
C1 Ru1 C4 C9 158.1(3)
O1 Ru1 C4 C9 -63.2(3)
C2 Ru1 C4 C9 -158.5(3)
C5 Ru1 C4 C9 119.9(3)
C3 Ru1 C4 C9 -120.9(3)
C2 C1 C5 C4 1.2(3)
C6 C1 C5 C4 -174.5(2)
Ru1 C1 C5 C4 63.48(18)
C2 C1 C5 C10 174.1(3)
C6 C1 C5 C10 -1.6(4)
Ru1 C1 C5 C10 -123.6(3)
C2 C1 C5 Ru1 -62.30(17)
C6 C1 C5 Ru1 122.0(3)
C3 C4 C5 C1 -1.6(3)
C9 C4 C5 C1 177.6(3)
Ru1 C4 C5 C1 -61.39(17)
C3 C4 C5 C10 -174.5(3)
C9 C4 C5 C10 4.7(4)
Ru1 C4 C5 C10 125.7(3)
C3 C4 C5 Ru1 59.77(18)
C9 C4 C5 Ru1 -121.0(3)
N12 Ru1 C5 C1 -55.14(17)
N22 Ru1 C5 C1 -161.84(14)
O1 Ru1 C5 C1 110.0(2)
C2 Ru1 C5 C1 37.97(14)
C3 Ru1 C5 C1 80.81(16)
C4 Ru1 C5 C1 117.0(2)
N12 Ru1 C5 C4 -172.18(14)
N22 Ru1 C5 C4 81.12(16)
C1 Ru1 C5 C4 -117.0(2)
O1 Ru1 C5 C4 -7.0(3)
C2 Ru1 C5 C4 -79.07(16)
C3 Ru1 C5 C4 -36.23(15)
N12 Ru1 C5 C10 65.4(3)
N22 Ru1 C5 C10 -41.3(3)
C1 Ru1 C5 C10 120.5(3)
O1 Ru1 C5 C10 -129.5(3)
C2 Ru1 C5 C10 158.5(3)
C3 Ru1 C5 C10 -158.7(3)
C4 Ru1 C5 C10 -122.4(3)
O1 B1 N11 C15 -162.8(2)
N31 B1 N11 C15 -55.0(3)
C41 B1 N11 C15 73.8(3)
O1 B1 N11 N12 28.5(3)
N31 B1 N11 N12 136.3(2)
C41 B1 N11 N12 -94.9(2)
C15 N11 N12 C13 0.7(3)
B1 N11 N12 C13 172.0(2)
C15 N11 N12 Ru1 175.43(15)
B1 N11 N12 Ru1 -13.3(2)
N22 Ru1 N12 C13 94.4(2)
C1 Ru1 N12 C13 -47.2(3)
O1 Ru1 N12 C13 169.6(3)
C2 Ru1 N12 C13 -85.9(3)
C5 Ru1 N12 C13 -16.2(3)
C3 Ru1 N12 C13 -105.0(3)
C4 Ru1 N12 C13 -31.0(4)
N22 Ru1 N12 N11 -78.55(17)
C1 Ru1 N12 N11 139.91(17)
O1 Ru1 N12 N11 -3.31(15)
C2 Ru1 N12 N11 101.15(17)
C5 Ru1 N12 N11 170.88(16)
C3 Ru1 N12 N11 82.1(2)
C4 Ru1 N12 N11 156.1(2)
N11 N12 C13 C14 0.1(3)
Ru1 N12 C13 C14 -173.32(19)
N12 C13 C14 C15 -0.8(3)
N12 N11 C15 C14 -1.2(3)
B1 N11 C15 C14 -170.4(2)
C13 C14 C15 N11 1.2(3)
O1 B2 N21 C25 170.7(2)
N32 B2 N21 C25 62.4(3)
C51 B2 N21 C25 -63.0(3)
O1 B2 N21 N22 -19.5(3)
N32 B2 N21 N22 -127.7(2)
C51 B2 N21 N22 106.9(2)
C25 N21 N22 C23 -0.1(3)
B2 N21 N22 C23 -172.3(2)
C25 N21 N22 Ru1 177.89(16)
B2 N21 N22 Ru1 5.7(3)
N12 Ru1 N22 C23 -99.9(3)
C1 Ru1 N22 C23 9.9(3)
O1 Ru1 N22 C23 -176.3(3)
C2 Ru1 N22 C23 80.9(4)
C5 Ru1 N22 C23 27.1(3)
C3 Ru1 N22 C23 93.9(3)
C4 Ru1 N22 C23 64.6(3)
N12 Ru1 N22 N21 82.86(18)
C1 Ru1 N22 N21 -167.40(16)
O1 Ru1 N22 N21 6.46(16)
C2 Ru1 N22 N21 -96.4(3)
C5 Ru1 N22 N21 -150.19(17)
C3 Ru1 N22 N21 -83.32(19)
C4 Ru1 N22 N21 -112.71(18)
N21 N22 C23 C24 -0.4(3)
Ru1 N22 C23 C24 -177.92(19)
N22 C23 C24 C25 0.7(3)
N22 N21 C25 C24 0.5(3)
B2 N21 C25 C24 171.0(2)
C23 C24 C25 N21 -0.8(3)
O1 B1 N31 C35 -175.1(3)
N11 B1 N31 C35 73.4(4)
C41 B1 N31 C35 -53.4(4)
O1 B1 N31 N32 5.2(2)
N11 B1 N31 N32 -106.3(2)
C41 B1 N31 N32 126.9(2)
C35 N31 N32 C33 0.8(3)
B1 N31 N32 C33 -179.41(19)
C35 N31 N32 B2 176.5(2)
B1 N31 N32 B2 -3.7(2)
O1 B2 N32 C33 174.3(3)
N21 B2 N32 C33 -74.3(4)
C51 B2 N32 C33 51.8(4)
O1 B2 N32 N31 0.6(2)
N21 B2 N32 N31 112.0(2)
C51 B2 N32 N31 -121.9(2)
N31 N32 C33 C34 -1.2(3)
B2 N32 C33 C34 -175.0(3)
N32 C33 C34 C35 1.1(3)
N32 N31 C35 C34 0.0(3)
B1 N31 C35 C34 -179.8(3)
C33 C34 C35 N31 -0.7(3)
O1 B1 C41 C46 -135.3(2)
N11 B1 C41 C46 -15.2(3)
N31 B1 C41 C46 109.2(3)
O1 B1 C41 C42 37.9(3)
N11 B1 C41 C42 158.0(2)
N31 B1 C41 C42 -77.6(3)
C46 C41 C42 C43 1.5(4)
B1 C41 C42 C43 -172.1(2)
C41 C42 C43 C44 1.4(4)
C42 C43 C44 C45 -3.2(4)
C43 C44 C45 C46 2.1(5)
C42 C41 C46 C45 -2.6(4)
B1 C41 C46 C45 170.7(2)
C44 C45 C46 C41 0.9(4)
O1 B2 C51 C56 107.6(3)
N21 B2 C51 C56 -13.7(3)
N32 B2 C51 C56 -138.4(2)
O1 B2 C51 C52 -68.8(3)
N21 B2 C51 C52 169.9(2)
N32 B2 C51 C52 45.2(3)
C56 C51 C52 C53 -2.3(4)
B2 C51 C52 C53 174.2(2)
C51 C52 C53 C54 1.6(4)
C52 C53 C54 C55 0.1(5)
C53 C54 C55 C56 -0.8(5)
C52 C51 C56 C55 1.6(4)
B2 C51 C56 C55 -174.9(2)
C54 C55 C56 C51 0.0(4)
